data_1100967
loop_
_publ_author_name
'Jian-Ping Lang'
'Chang-Mei Jiao'
'Shan-Bao Qiao'
'Wen-Hua Zhang'
'Brendan F. Abrahams'

_publ_contact_author_email jplang@suda.edu.cn
_publ_contact_author_fax 86-512-65213506
_publ_contact_author_name 'Jian-Ping Lang'
_publ_contact_author_phone 86-512-65224783
_publ_section_title
;

Acetic Acid Induced Self-Assembly of Supramolecular Compounds

[Et4N]3[(WS4Cu2)2(\m-CN)3].2MeCN and [PPh4][WS4Cu3(\m-CN)2].MeCN from

Preformed Clusters [A]2[WS4(CuCN)2] (A = Et4N, PPh4)

;
_journal_name_full 'Inorganic Chemistry'
_journal_page_first 3664
_journal_page_last 3668
_journal_paper_doi 10.1021/ic048224w
_journal_volume 44
_journal_year 2005
_chemical_formula_moiety 'C56 H46 Cu6 N6 P2 S8 W2 '
_chemical_formula_sum 'C56 H46 Cu6 N6 P2 S8 W2'
_chemical_formula_weight 1870.42
_space_group_IT_number 15
_symmetry_cell_setting monoclinic
_symmetry_Int_Tables_number 15
_symmetry_space_group_name_Hall '-C 2yc'
_symmetry_space_group_name_H-M 'C 1 2/c 1'
_cell_angle_alpha 90
_cell_angle_beta 128.202(3)
_cell_angle_gamma 90
_cell_formula_units_Z 4
_cell_length_a 30.344(3)
_cell_length_b 10.3195(7)
_cell_length_c 26.170(3)
_cell_measurement_reflns_used 9349
_cell_measurement_temperature 193.1
_cell_measurement_theta_max 27.5
_cell_measurement_theta_min 3.2
_cell_volume 6439.7(11)
_computing_cell_refinement CrystalClear
_computing_data_collection CrystalClear
_computing_data_reduction CrystalStructure
_computing_publication_material 'CrystalStructure 3.6.0'
_computing_structure_refinement CRYSTALS
_computing_structure_solution SHELXS97
_diffrn_detector_area_resol_mean 7.31
_diffrn_measured_fraction_theta_full 0.9942
_diffrn_measured_fraction_theta_max 0.9942
_diffrn_measurement_device_type 'Rigaku Mercury'
_diffrn_measurement_method \w
_diffrn_radiation_type 'Mo K\a'
_diffrn_radiation_wavelength 0.7107
_diffrn_reflns_av_R_equivalents 0.045
_diffrn_reflns_limit_h_max 37
_diffrn_reflns_limit_h_min -39
_diffrn_reflns_limit_k_max 13
_diffrn_reflns_limit_k_min -10
_diffrn_reflns_limit_l_max 33
_diffrn_reflns_limit_l_min -29
_diffrn_reflns_number 25906
_diffrn_reflns_theta_full 27.48
_diffrn_reflns_theta_max 27.48
_exptl_absorpt_coefficient_mu 5.852
_exptl_absorpt_correction_T_max 0.310
_exptl_absorpt_correction_T_min 0.216
_exptl_absorpt_correction_type multi-scan
_exptl_absorpt_process_details 'Jacobson, R. (1998) Private communication'
_exptl_crystal_colour orange
_exptl_crystal_density_diffrn 1.929
_exptl_crystal_density_method 'not measured'
_exptl_crystal_description block
_exptl_crystal_F_000 3616.00
_exptl_crystal_size_max 0.30
_exptl_crystal_size_mid 0.22
_exptl_crystal_size_min 0.20
_refine_diff_density_max 1.39
_refine_diff_density_min -1.37
_refine_ls_extinction_method none
_refine_ls_goodness_of_fit_ref 1.012
_refine_ls_hydrogen_treatment refall
_refine_ls_number_parameters 258
_refine_ls_number_reflns 5614
_refine_ls_R_factor_gt 0.0470
_refine_ls_shift/su_max 0.0000
_refine_ls_structure_factor_coef F
_refine_ls_weighting_details 'w = 1/[0.0008Fo^2^ + 2.0000\s(Fo^2^) + 0.3000]'
_refine_ls_weighting_scheme calc
_refine_ls_wR_factor_ref 0.0570
_reflns_number_gt 5614
_reflns_number_total 7352
_reflns_threshold_expression F^2^>2.0\s(F^2^)
_cod_data_source_file ic048224wsi20041217_031201_1.cif
_cod_data_source_block '[PPh4]2[{WS4Cu3(m-CN)}2(m'-CN)2].2MeCN'
_cod_original_cell_volume 6439.6(10)
_cod_original_formula_sum 'C56 H46 Cu6 N6 P2 S8 W2 '
_cod_database_code 1100967

loop_
_symmetry_equiv_pos_site_id
_symmetry_equiv_pos_as_xyz
1 +X,+Y,+Z
2 -X,+Y,1/2-Z
3 -X,-Y,-Z
4 +X,-Y,1/2+Z
5 1/2+X,1/2+Y,+Z
6 1/2-X,1/2+Y,1/2-Z
7 1/2-X,1/2-Y,-Z
8 1/2+X,1/2-Y,1/2+Z

loop_
_atom_site_label
_atom_site_type_symbol
_atom_site_fract_x
_atom_site_fract_y
_atom_site_fract_z
_atom_site_U_iso_or_equiv
_atom_site_adp_type
_atom_site_occupancy
_atom_site_symmetry_multiplicity
_atom_site_calc_flag
_atom_site_refinement_flags
_atom_site_disorder_assembly
_atom_site_disorder_group
W(1) W 0.07576(10) 0.31426(3) 0.13739(10) 0.0185(8) Uani 1.00 1 d . . .
Cu(1) Cu 0.17252(4) 0.43535(10) 0.21771(5) 0.0304(3) Uani 1.00 1 d . . .
Cu(2) Cu -0.00860(4) 0.15593(9) 0.05843(5) 0.0270(3) Uani 1.00 1 d . . .
Cu(3) Cu 0.13476(4) 0.11747(9) 0.13516(5) 0.0247(2) Uani 1.00 1 d . . .
S(1) S 0.14155(8) 0.3367(2) 0.12404(10) 0.0275(5) Uani 1.00 1 d . . .
S(2) S 0.07118(8) 0.1046(2) 0.15682(10) 0.0235(5) Uani 1.00 1 d . . .
S(3) S -0.00601(9) 0.3704(2) 0.04670(11) 0.0335(5) Uani 1.00 1 d . . .
S(4) S 0.10169(10) 0.4309(2) 0.22284(11) 0.0344(6) Uani 1.00 1 d . . .
P(1) P 0.84228(11) 0.4593(4) 0.0556(1) 0.0688(10) Uani 1.00 1 d . . .
N(1) N -0.0648(3) 0.0427(3) -0.0054(3) 0.032(2) Uiso 0.50 1 d P . .
N(2) N 0.0952(3) 0.0243(3) 0.0494(3) 0.022(1) Uiso 0.50 1 d P . .
N(3) N 0.6286(6) 0.3140(12) 0.2641(7) 0.095(4) Uiso 1.00 1 d . . .
N(1a) N 0.2452(3) 0.5056(3) 0.2723(3) 0.035(2) Uiso 0.50 1 d P . .
N(2a) N 0.2097(3) 0.0422(3) 0.1961(3) 0.027(2) Uiso 0.50 1 d P . .
C(1) C 0.2452(3) 0.5055(3) 0.2724(3) 0.035(2) Uiso 0.50 1 d P . .
C(2) C 0.2098(3) 0.0422(3) 0.1962(3) 0.027(2) Uiso 0.50 1 d P . .
C(1a) C -0.0648(3) 0.0428(3) -0.0054(3) 0.032(2) Uiso 0.50 1 d P . .
C(2a) C 0.0951(3) 0.0244(3) 0.0493(3) 0.022(1) Uiso 0.50 1 d P . .
C(3) C 0.8138(4) 0.4026(9) -0.0244(5) 0.038(2) Uiso 1.00 1 d . . .
C(4) C 0.7827(4) 0.4874(10) -0.0764(5) 0.042(2) Uiso 1.00 1 d . . .
C(5) C 0.7589(4) 0.4468(10) -0.1389(5) 0.043(2) Uiso 1.00 1 d . . .
C(6) C 0.7672(4) 0.3171(9) -0.1485(5) 0.040(2) Uiso 1.00 1 d . . .
C(7) C 0.7977(4) 0.2341(10) -0.0976(5) 0.039(2) Uiso 1.00 1 d . . .
C(8) C 0.8219(4) 0.2769(10) -0.0351(5) 0.043(2) Uiso 1.00 1 d . . .
C(9) C 0.6249(6) 0.2916(13) 0.2213(7) 0.068(3) Uiso 1.00 1 d . . .
C(10) C 0.6159(7) 0.257(2) 0.1636(8) 0.091(5) Uiso 1.00 1 d . . .
C(11) C 0.7862(4) 0.5243(10) 0.0536(5) 0.043(2) Uiso 1.00 1 d . . .
C(12) C 0.7998(5) 0.5872(10) 0.1085(5) 0.048(3) Uiso 1.00 1 d . . .
C(13) C 0.7574(5) 0.6408(11) 0.1068(6) 0.053(3) Uiso 1.00 1 d . . .
C(14) C 0.7006(5) 0.6351(11) 0.0507(6) 0.052(3) Uiso 1.00 1 d . . .
C(15) C 0.686(2) 0.565(5) -0.005(3) 0.07(2) Uiso 0.33 1 d P . .
C(15a) C 0.6947(11) 0.533(3) 0.0116(13) 0.017(5) Uiso 0.33 1 d P . .
C(15b) C 0.6830(10) 0.617(3) -0.0123(12) 0.016(5) Uiso 0.33 1 d P . .
C(16) C 0.732(2) 0.504(5) -0.002(3) 0.06(2) Uiso 0.33 1 d P . .
C(16a) C 0.7371(13) 0.468(3) 0.012(2) 0.030(7) Uiso 0.33 1 d P . .
C(16b) C 0.7283(9) 0.560(2) -0.0116(11) 0.015(4) Uiso 0.33 1 d P . .
C(17) C 0.8870(7) 0.617(2) 0.0717(9) 0.030(4) Uiso 0.50 1 d P . .
C(17a) C 0.9012(7) 0.539(2) 0.0908(9) 0.030(4) Uiso 0.50 1 d P . .
C(18) C 0.9099(4) 0.6152(10) 0.0452(5) 0.046(2) Uiso 1.00 1 d . . .
C(19) C 0.9492(6) 0.7127(12) 0.0648(7) 0.065(3) Uiso 1.00 1 d . . .
C(20) C 0.9658(9) 0.810(2) 0.1082(11) 0.048(5) Uiso 0.50 1 d P . .
C(20a) C 0.9825(11) 0.730(3) 0.1386(13) 0.062(6) Uiso 0.50 1 d P . .
C(21) C 0.9380(9) 0.809(2) 0.1353(11) 0.049(5) Uiso 0.50 1 d P . .
C(21a) C 0.9806(11) 0.660(2) 0.1823(13) 0.061(6) Uiso 0.50 1 d P . .
C(22) C 0.8989(9) 0.710(2) 0.1182(10) 0.042(5) Uiso 0.50 1 d P . .
C(22a) C 0.9387(9) 0.568(2) 0.1583(11) 0.046(5) Uiso 0.50 1 d P . .
C(23) C 0.8712(7) 0.286(2) 0.1093(8) 0.023(3) Uiso 0.50 1 d P . .
C(23a) C 0.8754(7) 0.360(2) 0.1115(8) 0.025(3) Uiso 0.50 1 d P . .
C(24) C 0.8460(5) 0.2556(12) 0.1288(6) 0.060(3) Uiso 1.00 1 d . . .
C(25) C 0.8664(8) 0.117(2) 0.1710(10) 0.039(5) Uiso 0.50 1 d P . .
C(25a) C 0.8724(8) 0.170(2) 0.1648(9) 0.033(4) Uiso 0.50 1 d P . .
C(26) C 0.9121(9) 0.054(2) 0.1781(10) 0.045(5) Uiso 0.50 1 d P . .
C(26a) C 0.9310(9) 0.155(2) 0.1979(11) 0.048(5) Uiso 0.50 1 d P . .
C(27) C 0.9375(8) 0.110(2) 0.1524(10) 0.038(4) Uiso 0.50 1 d P . .
C(27a) C 0.9597(9) 0.245(2) 0.1855(11) 0.049(5) Uiso 0.50 1 d P . .
C(28) C 0.9201(8) 0.226(2) 0.1215(10) 0.038(4) Uiso 0.50 1 d P . .
C(28a) C 0.9321(7) 0.349(2) 0.1434(8) 0.028(4) Uiso 0.50 1 d P . .
H(1) H 0.7778 0.5742 -0.0688 0.051 Uiso 1.00 1 c R . .
H(2) H 0.7375 0.5048 -0.1746 0.052 Uiso 1.00 1 c R . .
H(3) H 0.7512 0.2874 -0.1911 0.048 Uiso 1.00 1 c R . .
H(4) H 0.8025 0.1468 -0.1048 0.047 Uiso 1.00 1 c R . .
H(5) H 0.8445 0.2197 0.0008 0.051 Uiso 1.00 1 c R . .
H(6) H 0.6318 0.1737 0.1687 0.109 Uiso 1.00 1 c R . .
H(7) H 0.6331 0.3188 0.1542 0.109 Uiso 1.00 1 c R . .
H(8) H 0.5768 0.2540 0.1289 0.109 Uiso 1.00 1 c R . .

loop_
_atom_site_aniso_label
_atom_site_aniso_U_11
_atom_site_aniso_U_22
_atom_site_aniso_U_33
_atom_site_aniso_U_12
_atom_site_aniso_U_13
_atom_site_aniso_U_23
W(1) 0.0156(1) 0.0174(2) 0.0203(2) -0.00249(12) 0.00999(12) -0.00276(13)
Cu(1) 0.0202(5) 0.0284(5) 0.0307(6) -0.0084(4) 0.0097(5) -0.0064(4)
Cu(2) 0.0202(5) 0.0302(5) 0.0246(5) -0.0071(4) 0.0109(4) -0.0072(4)
Cu(3) 0.0174(5) 0.0268(5) 0.0231(5) 0.0013(4) 0.0091(4) -0.0024(4)
S(1) 0.0256(10) 0.0283(11) 0.0318(11) -0.0074(8) 0.0193(9) -0.0027(8)
S(2) 0.0226(9) 0.0208(9) 0.0258(10) -0.0019(7) 0.0144(9) 0.0017(8)
S(3) 0.0242(10) 0.0296(11) 0.0319(12) 0.0039(8) 0.0099(10) 0.0061(9)
S(4) 0.0371(12) 0.0344(11) 0.0344(12) -0.0086(9) 0.0234(11) -0.0147(9)
P(1) 0.0286(13) 0.155(4) 0.030(1) -0.032(2) 0.0213(12) -0.040(2)

loop_
_atom_type_symbol
_atom_type_description
_atom_type_scat_dispersion_real
_atom_type_scat_dispersion_imag
_atom_type_scat_source
C C 0.003 0.002
;

International Tables for Crystallography

(1992, Vol. C, Tables 4.2.6.8 and 6.1.1.4)

;
H H 0.000 0.000
;

International Tables for Crystallography

(1992, Vol. C, Table 6.1.1.4)

;
Cu Cu 0.320 1.265
;

International Tables for Crystallography

(1992, Vol. C, Tables 4.2.6.8 and 6.1.1.4)

;
N N 0.006 0.003
;

International Tables for Crystallography

(1992, Vol. C, Tables 4.2.6.8 and 6.1.1.4)

;
P P 0.102 0.094
;

International Tables for Crystallography

(1992, Vol. C, Tables 4.2.6.8 and 6.1.1.4)

;
S S 0.125 0.123
;

International Tables for Crystallography

(1992, Vol. C, Tables 4.2.6.8 and 6.1.1.4)

;
W W -0.849 6.872
;

International Tables for Crystallography

(1992, Vol. C, Tables 4.2.6.8 and 6.1.1.4)

;

loop_
_geom_angle_atom_site_label_1
_geom_angle_atom_site_label_2
_geom_angle_atom_site_label_3
_geom_angle
_geom_angle_publ_flag
_geom_angle_site_symmetry_1
_geom_angle_site_symmetry_2
_geom_angle_site_symmetry_3
Cu(2) W(1) Cu(1) 168.61(4) yes . . .
Cu(3) W(1) Cu(1) 87.02(3) yes . . .
W(1) Cu(1) S(1) 53.83(7) no . . .
S(1) W(1) Cu(1) 54.26(6) no . . .
S(2) W(1) Cu(1) 118.02(5) no . . .
S(3) W(1) Cu(1) 133.73(7) no . . .
W(1) Cu(1) S(4) 53.18(6) no . . .
S(4) W(1) Cu(1) 54.00(9) no . . .
W(1) Cu(1) N(1a) 172.9(2) yes . . .
W(1) Cu(1) C(1) 172.9(2) yes . . .
Cu(3) W(1) Cu(2) 81.60(3) yes . . .
S(1) W(1) Cu(2) 117.95(6) no . . .
W(1) Cu(2) S(2) 54.04(5) no . . .
S(2) W(1) Cu(2) 54.16(4) no . . .
W(1) Cu(2) S(3) 52.87(5) no . . .
S(3) W(1) Cu(2) 54.36(6) no . . .
S(4) W(1) Cu(2) 134.07(9) no . . .
W(1) Cu(2) N(1) 171.2(3) yes . . .
W(1) Cu(2) C(1a) 171.2(3) yes . . .
W(1) Cu(3) S(1) 52.00(8) no . . .
S(1) W(1) Cu(3) 54.19(6) no . . .
W(1) Cu(3) S(2) 51.97(5) no . . .
S(2) W(1) Cu(3) 54.69(8) no . . .
S(3) W(1) Cu(3) 119.31(8) no . . .
S(4) W(1) Cu(3) 126.73(6) no . . .
W(1) Cu(3) N(2) 115.5(2) no . . .
W(1) Cu(3) C(2a) 115.5(2) no . . .
W(1) Cu(3) N(2a) 136.4(2) no . . .
W(1) Cu(3) C(2) 136.4(2) no . . .
W(1) S(1) Cu(1) 71.9(1) yes . . .
W(1) S(1) Cu(3) 73.81(9) yes . . .
S(2) W(1) S(1) 108.71(9) yes . . .
S(3) W(1) S(1) 108.9(1) yes . . .
S(4) W(1) S(1) 107.9(1) yes . . .
W(1) S(2) Cu(2) 71.80(6) yes . . .
W(1) S(2) Cu(3) 73.34(9) yes . . .
S(3) W(1) S(2) 108.15(7) yes . . .
S(4) W(1) S(2) 109.2(1) yes . . .
W(1) S(3) Cu(2) 72.78(7) yes . . .
S(4) W(1) S(3) 114.0(1) yes . . .
W(1) S(4) Cu(1) 72.8(1) yes . . .
Cu(1) S(1) Cu(3) 108.4(1) yes . . .
S(4) Cu(1) S(1) 106.64(9) yes . . .
N(1a) Cu(1) S(1) 120.4(3) yes . . .
C(1) Cu(1) S(1) 120.4(3) yes . . .
N(1a) Cu(1) S(4) 132.9(3) yes . . .
C(1) Cu(1) S(4) 133.0(3) yes . . .
Cu(1) N(1a) N(2a) 175.4(8) no . . 55506
Cu(1) N(1a) C(1) 129(110) no . . .
C(1) Cu(1) N(1a) 0.0(4) no . . .
Cu(1) N(1a) C(2) 175.4(8) yes . . 55506
Cu(1) C(1) N(1a) 50(110) no . . .
Cu(1) C(1) N(2a) 175.5(8) yes . . 55506
Cu(1) C(1) C(2) 175.5(8) yes . . 55506
Cu(2) S(2) Cu(3) 100.1(1) yes . . .
S(3) Cu(2) S(2) 106.55(7) yes . . .
N(1) Cu(2) S(2) 127.8(1) yes . . .
C(1a) Cu(2) S(2) 127.8(1) yes . . .
N(1) Cu(2) S(3) 125.5(1) yes . . .
C(1a) Cu(2) S(3) 125.5(1) yes . . .
Cu(2) N(1) N(2) 168.8(9) no . . 55503
Cu(2) N(1) C(1a) 100(70) no . . .
C(2a) Cu(2) N(1) 0.0(4) no . . .
Cu(2) N(1) C(2a) 168.8(9) yes . . 55503
Cu(2) C(1a) N(1) 79(70) no . . .
Cu(2) C(1a) N(2) 168.7(9) yes . . 55503
Cu(2) C(1a) C(2a) 168.7(9) no . . 55503
S(2) Cu(3) S(1) 103.8(1) yes . . .
N(2) Cu(3) S(1) 111.4(1) yes . . .
C(2a) Cu(3) S(1) 111.4(1) yes . . .
N(2a) Cu(3) S(1) 110.0(1) yes . . .
C(2) Cu(3) S(1) 110.0(1) yes . . .
N(2) Cu(3) S(2) 103.4(2) yes . . .
C(2a) Cu(3) S(2) 103.4(2) yes . . .
N(2a) Cu(3) S(2) 120.0(3) yes . . .
C(2) Cu(3) S(2) 120.0(3) yes . . .
Cu(3) N(2) C(2a) 119(96) yes . . .
C(2a) Cu(3) N(2) 0.0(3) no . . .
Cu(3) N(2) N(1) 161.9(8) no . . 55503
N(2a) Cu(3) N(2) 108.1(2) no . . .
C(2) Cu(3) N(2) 108.1(2) yes . . .
Cu(3) N(2) C(1a) 161.9(8) yes . . 55503
C(2a) Cu(3) N(2a) 108.1(2) no . . .
Cu(3) N(2a) N(1a) 172.2(8) no . . 54506
Cu(3) N(2a) C(1) 172.2(8) yes . . 54506
Cu(3) N(2a) C(2) 161(160) yes . . .
C(2) Cu(3) N(2a) 0.0(4) no . . .
C(2a) Cu(3) C(2) 108.1(2) no . . .
Cu(3) C(2) N(1a) 172.2(8) yes . . 54506
Cu(3) C(2) N(2a) 18(159) no . . .
Cu(3) C(2) C(1) 172.3(8) no . . 54506
Cu(3) C(2a) N(2) 60(96) no . . .
Cu(3) C(2a) N(1) 161.9(8) yes . . 55503
Cu(3) C(2a) C(1a) 161.9(8) no . . 55503
P(1) C(3) C(4) 118.9(8) no . . .
P(1) C(3) C(8) 121.6(8) no . . .
C(11) P(1) C(3) 108.8(5) no . . .
C(17) P(1) C(3) 106.7(8) no . . .
C(23) P(1) C(3) 101.6(6) no . . .
C(17a) P(1) C(3) 112(1) no . . .
C(23a) P(1) C(3) 116.7(8) no . . .
P(1) C(11) C(12) 118.2(7) no . . .
P(1) C(11) C(16) 118(3) no . . .
C(17) P(1) C(11) 102.1(8) no . . .
C(23) P(1) C(11) 109.4(8) no . . .
P(1) C(11) C(16a) 115(2) no . . .
P(1) C(11) C(16b) 121(1) no . . .
C(17a) P(1) C(11) 120.9(9) no . . .
C(23a) P(1) C(11) 109(1) no . . .
P(1) C(17) C(18) 114(1) no . . .
P(1) C(17) C(22) 121(2) no . . .
C(23) P(1) C(17) 127.4(6) no . . .
P(1) C(17) C(17a) 54(1) no . . .
C(17a) P(1) C(17) 26.7(7) no . . .
C(23a) P(1) C(17) 112.6(8) no . . .
P(1) C(23) C(24) 113(1) no . . .
P(1) C(23) C(28) 117(1) no . . .
C(17a) P(1) C(23) 101.2(7) no . . .
P(1) C(23) C(23a) 35(1) no . . .
C(23a) P(1) C(23) 17.0(7) no . . .
P(1) C(23) C(28a) 83(1) no . . .
P(1) C(17a) C(17) 98(1) no . . .
P(1) C(17a) C(18) 117(1) no . . .
P(1) C(17a) C(22a) 124(2) no . . .
C(23a) P(1) C(17a) 87.5(9) no . . .
P(1) C(23a) C(23) 127(1) no . . .
P(1) C(23a) C(24) 123(1) no . . .
P(1) C(23a) C(28) 128(1) no . . .
P(1) C(23a) C(28a) 118(1) no . . .
N(1) N(2) C(1a) 0.0(7) no . 55503 .
C(1a) N(1) N(2) 86(69) no . . 55503
N(1) N(2) C(2a) 57(91) no . 55503 55503
C(2a) N(1) N(2) 0.0(6) no 55503 . 55503
N(1) N(2) Cu(3) 161.9(8) no . 55503 55503
N(1) C(1a) N(2) 93(69) no . . 55503
N(1) C(1a) C(2a) 93(69) no . . 55503
C(2a) N(1) C(1a) 86(69) no 55503 . .
N(1) C(2a) N(2) 122(92) no . 55503 55503
N(1) C(2a) C(1a) 0.0(7) no . 55503 .
N(1) C(2a) Cu(3) 161.9(8) yes . 55503 55503
N(2) N(1) C(2a) 0.0(6) no . 55503 .
C(2a) N(2) N(1) 57(92) no . . 55503
N(2) N(1) C(1a) 86(68) no . 55503 55503
C(1a) N(2) N(1) 0.0(7) no 55503 . 55503
N(2) N(1) Cu(2) 168.8(9) no . 55503 55503
N(2) C(1a) C(2a) 0.0(6) no . 55503 .
C(2a) N(2) C(1a) 57(92) no . . 55503
N(2) C(1a) N(1) 93(68) no . 55503 55503
N(2) C(1a) Cu(2) 168.7(9) yes . 55503 55503
N(2) C(2a) N(1) 122(92) no . . 55503
N(2) C(2a) C(1a) 122(92) no . . 55503
N(3) C(9) C(10) 175(1) no . . .
N(1a) N(2a) C(1) 0.0(7) no . 55506 .
C(1) N(1a) N(2a) 46(119) no . . 55506
N(1a) N(2a) C(2) 15(168) no . 55506 55506
C(2) N(1a) N(2a) 0.0(6) no 55506 . 55506
N(1a) N(2a) Cu(3) 172.2(8) ? . 55506 55506
N(1a) C(1) N(2a) 133(120) no . . 55506
N(1a) C(1) C(2) 133(120) no . . 55506
C(2) N(1a) C(1) 46(119) no 55506 . .
N(1a) C(2) N(2a) 164(169) no . 55506 55506
N(1a) C(2) C(1) 0.0(7) no . 55506 .
N(1a) C(2) Cu(3) 172.2(8) yes . 55506 55506
N(2a) N(1a) C(1) 46(119) no . 54506 54506
C(1) N(2a) N(1a) 0.0(7) no 54506 . 54506
N(2a) N(1a) C(2) 0.0(6) no . 54506 .
C(2) N(2a) N(1a) 15(168) no . . 54506
N(2a) N(1a) Cu(1) 175.4(7) no . 54506 54506
N(2a) C(1) N(1a) 133(120) no . 54506 54506
N(2a) C(1) C(2) 0.0(6) no . 54506 .
C(2) N(2a) C(1) 15(168) no . . 54506
N(2a) C(1) Cu(1) 175.5(7) yes . 54506 54506
N(2a) C(2) N(1a) 164(169) no . . 54506
N(2a) C(2) C(1) 164(169) no . . 54506
C(1) N(2a) C(2) 15(168) no . 55506 55506
C(2) C(1) N(2a) 0.0(6) no 55506 . 55506
C(1) N(2a) Cu(3) 172.2(8) yes . 55506 55506
C(1) C(2) N(2a) 164(169) no . 55506 55506
C(1) C(2) Cu(3) 172.3(8) yes . 55506 55506
C(2) N(1a) C(1) 46(119) no . 54506 54506
C(1) C(2) N(1a) 0.0(7) no 54506 . 54506
C(2) N(1a) Cu(1) 175.4(7) yes . 54506 54506
C(2) C(1) N(1a) 133(120) no . 54506 54506
C(2) C(1) Cu(1) 175.5(7) no . 54506 54506
C(8) C(3) C(4) 119(1) no . . .
C(3) C(4) C(5) 120(1) no . . .
C(3) C(8) C(7) 120.5(9) no . . .
C(4) C(5) C(6) 118.4(9) no . . .
C(5) C(6) C(7) 120(1) no . . .
C(6) C(7) C(8) 120(1) no . . .
C(16) C(11) C(12) 123(3) no . . .
C(16a) C(11) C(12) 121(2) no . . .
C(16b) C(11) C(12) 115(1) no . . .
C(11) C(12) C(13) 118.7(9) no . . .
C(11) C(16) C(16a) 72(5) no . . .
C(16a) C(11) C(16) 19(2) no . . .
C(11) C(16) C(16b) 94(5) no . . .
C(16b) C(11) C(16) 23(2) no . . .
C(11) C(16) C(15) 118(4) no . . .
C(11) C(16) C(15a) 109(4) no . . .
C(11) C(16) C(15b) 114(3) no . . .
C(11) C(16a) C(16) 88(7) no . . .
C(11) C(16a) C(16b) 80(2) no . . .
C(16b) C(11) C(16a) 42(1) no . . .
C(11) C(16a) C(15) 110(2) no . . .
C(11) C(16a) C(15a) 110(2) no . . .
C(11) C(16b) C(16) 62(4) no . . .
C(11) C(16b) C(16a) 56(1) no . . .
C(11) C(16b) C(15) 112(2) no . . .
C(11) C(16b) C(15a) 95(1) no . . .
C(11) C(16b) C(15b) 121(2) no . . .
C(12) C(13) C(14) 122(1) no . . .
C(13) C(14) C(15) 119(2) no . . .
C(13) C(14) C(15a) 108(1) no . . .
C(13) C(14) C(15b) 124(1) no . . .
C(14) C(15) C(16) 117(3) no . . .
C(14) C(15) C(16a) 112(2) no . . .
C(14) C(15) C(16b) 114(3) no . . .
C(14) C(15) C(15a) 76(8) no . . .
C(15a) C(14) C(15) 19(2) no . . .
C(14) C(15) C(15b) 74(7) no . . .
C(15b) C(14) C(15) 22(2) no . . .
C(14) C(15a) C(16) 125(2) no . . .
C(14) C(15a) C(16a) 129(2) no . . .
C(14) C(15a) C(16b) 110(2) no . . .
C(14) C(15a) C(15) 84(8) no . . .
C(14) C(15a) C(15b) 68(2) no . . .
C(15b) C(14) C(15a) 41(1) no . . .
C(14) C(15b) C(16) 103(2) no . . .
C(14) C(15b) C(16b) 111(1) no . . .
C(14) C(15b) C(15) 82(7) no . . .
C(14) C(15b) C(15a) 69(2) no . . .
C(15) C(16) C(16a) 106(13) no . . .
C(16a) C(15) C(16) 15(3) no . . .
C(15) C(16) C(16b) 70(7) no . . .
C(16b) C(15) C(16) 24(3) no . . .
C(15) C(16) C(15a) 19(2) no . . .
C(15a) C(15) C(16) 71(9) no . . .
C(15) C(16) C(15b) 16(2) no . . .
C(15b) C(15) C(16) 113(11) no . . .
C(15) C(16a) C(16) 57(11) no . . .
C(15) C(16a) C(16b) 56(3) no . . .
C(16b) C(15) C(16a) 40(2) no . . .
C(15) C(16a) C(15a) 16(2) no . . .
C(15a) C(15) C(16a) 56(9) no . . .
C(15b) C(15) C(16a) 127(10) no . . .
C(15) C(15a) C(16) 88(11) no . . .
C(15) C(15a) C(16a) 107(11) no . . .
C(15) C(15a) C(16b) 67(10) no . . .
C(16b) C(15) C(15a) 93(10) no . . .
C(15) C(15a) C(15b) 16(6) no . . .
C(15b) C(15) C(15a) 148(11) no . . .
C(15) C(16b) C(16) 84(8) no . . .
C(15) C(16b) C(16a) 83(4) no . . .
C(15) C(16b) C(15a) 18(2) no . . .
C(15) C(16b) C(15b) 21(2) no . . .
C(15b) C(15) C(16b) 88(9) no . . .
C(15) C(15b) C(16) 49(9) no . . .
C(15) C(15b) C(16b) 69(8) no . . .
C(15) C(15b) C(15a) 14(5) no . . .
C(16) C(15a) C(16b) 9(5) no . . .
C(16b) C(16) C(16a) 163(10) no . . .
C(16) C(15a) C(15a) 73(11) no . . .
C(15a) C(16) C(16a) 87(12) no . . .
C(15b) C(16) C(16a) 122(13) no . . .
C(16) C(15a) C(16a) 18(2) no . . .
C(16) C(15a) C(16b) 24(2) no . . .
C(16b) C(16) C(15a) 87(7) no . . .
C(16) C(15a) C(15b) 93(4) no . . .
C(15b) C(16) C(15a) 34(2) no . . .
C(16) C(16b) C(16a) 7(4) no . . .
C(16) C(16b) C(15a) 67(8) no . . .
C(16) C(16b) C(15b) 106(8) no . . .
C(15b) C(16) C(16b) 54(6) no . . .
C(16) C(15b) C(16b) 19(2) no . . .
C(16) C(15b) C(15a) 52(3) no . . .
C(22) C(17) C(18) 123(1) no . . .
C(17) C(18) C(17a) 34(1) no . . .
C(17a) C(17) C(18) 92(2) no . . .
C(17) C(18) C(19) 115(1) no . . .
C(17a) C(17) C(22) 110(2) no . . .
C(17) C(22) C(22a) 70(1) no . . .
C(17) C(22) C(21) 118(2) no . . .
C(17) C(17a) C(18) 52(2) no . . .
C(17) C(17a) C(22a) 104(2) no . . .
C(17a) C(18) C(19) 125(1) no . . .
C(18) C(19) C(20) 128(2) no . . .
C(18) C(19) C(20a) 106(1) no . . .
C(18) C(17a) C(22a) 117(1) no . . .
C(19) C(20) C(21) 113(2) no . . .
C(19) C(20) C(20a) 78(2) no . . .
C(20a) C(19) C(20) 41(1) no . . .
C(19) C(20a) C(20) 59(2) no . . .
C(19) C(20a) C(21) 96(1) no . . .
C(19) C(20a) C(21a) 130(2) no . . .
C(20) C(21) C(22) 119(2) no . . .
C(20) C(21) C(20a) 41(1) no . . .
C(20a) C(20) C(21) 76(3) no . . .
C(20) C(20a) C(21) 62(2) no . . .
C(20) C(20a) C(21a) 143(4) no . . .
C(21) C(22) C(22a) 106(1) no . . .
C(20a) C(21) C(22) 99(2) no . . .
C(21) C(20a) C(21a) 80(2) no . . .
C(22) C(22a) C(17a) 73(1) no . . .
C(22) C(22a) C(21a) 78(1) no . . .
C(28) C(23) C(24) 129(1) no . . .
C(23) C(24) C(23a) 26(1) no . . .
C(23a) C(23) C(24) 110(3) no . . .
C(28a) C(23) C(24) 133(1) no . . .
C(23) C(24) C(25) 115(1) no . . .
C(23) C(24) C(25a) 103(2) no . . .
C(23) C(28) C(23a) 23(1) no . . .
C(23a) C(23) C(28) 107(2) no . . .
C(23) C(28) C(28a) 70(1) no . . .
C(28a) C(23) C(28) 51(1) no . . .
C(23) C(28) C(27) 118(2) no . . .
C(23) C(28) C(27a) 102(2) no . . .
C(23) C(23a) C(24) 43(2) no . . .
C(23) C(23a) C(28) 48(2) no . . .
C(23) C(23a) C(28a) 92(2) no . . .
C(28a) C(23) C(23a) 58(1) no . . .
C(23) C(28a) C(28) 57(1) no . . .
C(23) C(28a) C(23a) 28(1) no . . .
C(23) C(28a) C(27a) 93(1) no . . .
C(23a) C(24) C(25) 134(1) no . . .
C(24) C(25) C(26) 114(2) no . . .
C(24) C(25) C(26a) 86(1) no . . .
C(24) C(25) C(25a) 29(2) no . . .
C(25a) C(24) C(25) 15(1) no . . .
C(24) C(23a) C(28) 86(1) no . . .
C(24) C(23a) C(28a) 117(1) no . . .
C(25a) C(24) C(23a) 120(1) no . . .
C(24) C(25a) C(25) 134(3) no . . .
C(24) C(25a) C(26) 142(2) no . . .
C(24) C(25a) C(26a) 122(2) no . . .
C(25) C(26) C(27) 120(1) no . . .
C(25) C(26) C(26a) 79(2) no . . .
C(26a) C(25) C(26) 42(1) no . . .
C(25) C(26) C(25a) 23(1) no . . .
C(25a) C(25) C(26) 91(4) no . . .
C(25) C(26a) C(26) 57(2) no . . .
C(25) C(26a) C(27) 108(1) no . . .
C(25) C(26a) C(27a) 140(1) no . . .
C(25) C(26a) C(25a) 21(1) no . . .
C(25a) C(25) C(26a) 56(2) no . . .
C(25) C(25a) C(26) 65(3) no . . .
C(25) C(25a) C(26a) 101(2) no . . .
C(26) C(27) C(28) 121(2) no . . .
C(26) C(27) C(27a) 106(2) no . . .
C(26) C(27) C(26a) 47(1) no . . .
C(26a) C(26) C(27) 64(2) no . . .
C(25a) C(26) C(27) 98(1) no . . .
C(26) C(26a) C(27) 67(2) no . . .
C(26) C(26a) C(27a) 133(3) no . . .
C(26) C(26a) C(25a) 74(1) no . . .
C(25a) C(26) C(26a) 60(1) no . . .
C(26) C(25a) C(26a) 44(1) no . . .
C(27) C(28) C(23a) 136(2) no . . .
C(27) C(28) C(28a) 132(1) no . . .
C(27) C(28) C(27a) 70(1) no . . .
C(27a) C(27) C(28) 54(1) no . . .
C(26a) C(27) C(28) 90(2) no . . .
C(27) C(27a) C(28) 55(1) no . . .
C(27) C(27a) C(28a) 113(1) no . . .
C(27) C(27a) C(26a) 55(1) no . . .
C(26a) C(27) C(27a) 58(1) no . . .
C(27) C(26a) C(27a) 66(2) no . . .
C(27) C(26a) C(25a) 107(1) no . . .
C(28) C(23a) C(28a) 46(1) no . . .
C(28a) C(28) C(23a) 48(1) no . . .
C(27a) C(28) C(23a) 94(1) no . . .
C(28) C(28a) C(23a) 85(1) no . . .
C(28) C(28a) C(27a) 58(1) no . . .
C(27a) C(28) C(28a) 61(1) no . . .
C(28) C(27a) C(28a) 59(1) no . . .
C(28) C(27a) C(26a) 89(1) no . . .
C(16a) C(15a) C(16b) 42(2) no . . .
C(16b) C(16a) C(15a) 71(3) no . . .
C(16a) C(15a) C(15b) 112(4) no . . .
C(16a) C(16b) C(15a) 66(3) no . . .
C(16a) C(16b) C(15b) 105(3) no . . .
C(15a) C(16b) C(15b) 39(1) no . . .
C(15b) C(15a) C(16b) 69(3) no . . .
C(15a) C(15b) C(16b) 71(3) no . . .
C(17a) C(22a) C(21a) 120(2) no . . .
C(22a) C(21a) C(20a) 118(2) no . . .
C(23a) C(28a) C(27a) 117(2) no . . .
C(28a) C(27a) C(26a) 121(2) no . . .
C(27a) C(26a) C(25a) 119(1) no . . .
C(1a) N(2) C(2a) 57(91) no . 55503 55503
C(2a) C(1a) N(2) 0.0(6) no 55503 . 55503
C(1a) N(2) Cu(3) 161.9(8) no . 55503 55503
C(1a) C(2a) N(2) 122(92) no . 55503 55503
C(1a) C(2a) Cu(3) 161.9(8) no . 55503 55503
C(2a) N(1) C(1a) 86(68) no . 55503 55503
C(1a) C(2a) N(1) 0.0(7) no 55503 . 55503
C(2a) N(1) Cu(2) 168.8(9) no . 55503 55503
C(2a) C(1a) N(1) 93(68) no . 55503 55503
C(2a) C(1a) Cu(2) 168.7(9) no . 55503 55503
C(3) C(4) H(1) 119.3 no . . .
C(3) C(8) H(5) 119.5 no . . .
H(1) C(4) C(5) 119.9 no . . .
C(4) C(5) H(2) 120.9 no . . .
H(2) C(5) C(6) 120.7 no . . .
C(5) C(6) H(3) 119.7 no . . .
C(6) C(7) H(4) 119.9 no . . .
H(3) C(6) C(7) 119.5 no . . .
C(7) C(8) H(5) 120.1 no . . .
H(4) C(7) C(8) 120.1 no . . .
C(9) C(10) H(6) 109.7 no . . .
C(9) C(10) H(7) 109.4 no . . .
C(9) C(10) H(8) 109.3 no . . .
H(7) C(10) H(6) 109.5 no . . .
H(8) C(10) H(6) 109.5 no . . .
H(8) C(10) H(7) 109.5 no . . .

loop_
_geom_bond_atom_site_label_1
_geom_bond_atom_site_label_2
_geom_bond_distance
_geom_bond_publ_flag
_geom_bond_site_symmetry_1
_geom_bond_site_symmetry_2
W(1) Cu(1) 2.6395(9) yes . .
W(1) Cu(2) 2.6362(9) yes . .
W(1) Cu(3) 2.732(1) yes . .
W(1) S(1) 2.241(3) yes . .
W(1) S(2) 2.246(2) yes . .
W(1) S(3) 2.200(2) yes . .
W(1) S(4) 2.212(3) yes . .
Cu(1) S(1) 2.254(3) yes . .
Cu(1) S(4) 2.235(4) yes . .
Cu(1) N(1a) 1.878(7) yes . .
Cu(1) C(1) 1.879(7) yes . .
Cu(2) S(2) 2.250(2) yes . .
Cu(2) S(3) 2.243(2) yes . .
Cu(2) N(1) 1.881(4) yes . .
Cu(2) C(1a) 1.881(4) yes . .
Cu(3) S(1) 2.307(2) yes . .
Cu(3) S(2) 2.327(3) yes . .
Cu(3) N(2) 2.018(5) yes . .
Cu(3) N(2a) 1.958(6) yes . .
Cu(3) C(2) 1.959(6) yes . .
Cu(3) C(2a) 2.018(5) yes . .
P(1) C(3) 1.80(1) no . .
P(1) C(11) 1.80(2) no . .
P(1) C(17) 1.99(2) no . .
P(1) C(23) 2.11(2) no . .
P(1) C(33) 1.64(2) no . .
P(1) C(37) 1.54(2) no . .
N(1) N(2) 1.158(6) no . 55503
N(1) C(1a) 0.00(2) no . .
N(1) C(2a) 1.158(6) yes . 55503
N(2) N(1) 1.158(6) no . 55503
N(2) C(1a) 1.158(6) yes . 55503
N(2) C(2a) 0.00(1) no . .
N(3) C(9) 1.08(3) yes . .
N(1a) N(2a) 1.141(9) no . 55506
N(1a) C(1) 0.00(2) no . .
N(1a) C(2) 1.139(9) yes . 55506
N(2a) N(1a) 1.141(9) no . 54506
N(2a) C(1) 1.140(9) yes . 54506
N(2a) C(2) 0.00(1) no . .
C(1) N(2a) 1.140(9) yes . 55506
C(1) C(2) 1.139(9) no . 55506
C(2) N(1a) 1.139(9) no . 54506
C(2) C(1) 1.139(9) no . 54506
C(3) C(4) 1.39(1) no . .
C(3) C(8) 1.38(1) no . .
C(4) C(5) 1.38(2) no . .
C(5) C(6) 1.41(1) no . .
C(6) C(7) 1.36(1) no . .
C(7) C(8) 1.39(2) no . .
C(9) C(10) 1.41(3) no . .
C(11) P(1) 1.80(2) no . .
C(11) C(12) 1.39(2) no . .
C(11) C(16) 1.38(4) no . .
C(11) C(16a) 1.32(3) no . .
C(11) C(16b) 1.56(2) no . .
C(12) C(11) 1.39(2) no . .
C(12) C(13) 1.38(2) no . .
C(13) C(14) 1.41(1) no . .
C(14) C(15) 1.44(7) no . .
C(14) C(15a) 1.40(3) no . .
C(14) C(15b) 1.40(3) no . .
C(15) C(16) 1.5(1) no . .
C(15) C(16a) 1.66(7) no . .
C(15) C(15a) 0.48(6) no . .
C(15) C(16b) 1.39(9) no . .
C(15) C(15b) 0.55(6) no . .
C(16) C(11) 1.38(4) no . .
C(16) C(16a) 0.47(7) no . .
C(16) C(15a) 1.39(9) no . .
C(16) C(16b) 0.62(6) no . .
C(16) C(15b) 1.76(7) no . .
C(17) C(18) 1.25(3) no . .
C(17) C(22) 1.41(3) no . .
C(17) C(17a) 0.90(2) no . .
C(18) C(19) 1.39(2) no . .
C(18) C(17a) 1.58(3) no . .
C(19) C(20) 1.36(3) no . .
C(19) C(20a) 1.54(3) no . .
C(20) C(21) 1.40(5) no . .
C(20) C(20a) 1.04(3) no . .
C(21) C(22) 1.41(3) no . .
C(21) C(20a) 1.54(5) no . .
C(22) C(22a) 1.77(3) no . .
C(23) C(24) 1.19(3) no . .
C(23) C(28) 1.45(3) no . .
C(23) C(23a) 0.77(2) no . .
C(23) C(28a) 1.61(3) no . .
C(24) C(25) 1.68(3) no . .
C(24) C(23a) 1.63(3) no . .
C(24) C(25a) 1.18(2) no . .
C(25) C(26) 1.44(4) no . .
C(25) C(26a) 1.67(4) no . .
C(25) C(25a) 0.62(3) no . .
C(26) C(27) 1.42(4) no . .
C(26) C(26a) 1.14(3) no . .
C(26) C(25a) 1.58(3) no . .
C(27) C(28) 1.35(3) no . .
C(27) C(27a) 1.56(3) no . .
C(27) C(26a) 1.40(4) no . .
C(28) C(23a) 1.84(3) no . .
C(28) C(28a) 1.34(2) no . .
C(28) C(27a) 1.34(3) no . .
C(16a) C(11) 1.32(3) no . .
C(16a) C(15a) 1.45(6) no . .
C(16a) C(16b) 1.07(4) no . .
C(15a) C(16b) 1.50(5) no . .
C(15a) C(15b) 1.00(4) no . .
C(16b) C(11) 1.56(2) no . .
C(16b) C(15b) 1.48(5) no . .
C(17a) C(22a) 1.42(3) no . .
C(22a) C(21a) 1.39(3) no . .
C(21a) C(20a) 1.38(5) no . .
C(23a) C(28a) 1.38(3) no . .
C(28a) C(27a) 1.38(3) no . .
C(27a) C(26a) 1.45(4) no . .
C(26a) C(25a) 1.42(3) no . .
C(1a) N(2) 1.158(6) no . 55503
C(1a) C(2a) 1.158(6) no . 55503
C(2a) N(1) 1.158(6) no . 55503
C(2a) C(1a) 1.158(6) no . 55503
C(4) H(1) 0.95 no . .
C(5) H(2) 0.95 no . .
C(6) H(3) 0.95 no . .
C(7) H(4) 0.95 no . .
C(8) H(5) 0.95 no . .
C(10) H(6) 0.95 no . .
C(10) H(7) 0.95 no . .
C(10) H(8) 0.95 no . .
